data_7705649
loop_
_publ_author_name
'Dutschke, Patrick D.'
'Bente, Stefanie'
'Daniliuc, Constantin G.'
'Kinas, Jenny'
'Hepp, Alexander'
'Hahn, F. Ekkehardt'

_publ_section_title
;
 Chemoselective synthesis of heterobimetallic bis-NHC complexes.
;
_journal_issue 41
_journal_name_full 'Dalton transactions (Cambridge, England : 2003)'
_journal_page_first 14388
_journal_page_last 14392
_journal_paper_doi 10.1039/d0dt03369c
_journal_volume 49
_journal_year 2020
_chemical_formula_sum 'C27 H39 Br Cl0 I N7 O3 Pd'
_chemical_formula_weight 822.86
_space_group_crystal_system monoclinic
_space_group_IT_number 14
_space_group_name_Hall '-P 2ybc'
_space_group_name_H-M_alt 'P 1 21/c 1'
_atom_sites_solution_hydrogens geom
_audit_creation_method SHELXL-2016/6
_audit_update_record
;
2020-06-05 deposited with the CCDC.	2020-10-09 downloaded from the CCDC.
;
_cell_angle_alpha 90
_cell_angle_beta 97.735(2)
_cell_angle_gamma 90
_cell_formula_units_Z 4
_cell_length_a 9.8319(3)
_cell_length_b 12.6068(3)
_cell_length_c 25.4524(7)
_cell_measurement_reflns_used 9044
_cell_measurement_temperature 100(2)
_cell_measurement_theta_max 27.174
_cell_measurement_theta_min 2.464
_cell_volume 3126.09(15)
_computing_cell_refinement 'Bruker SAINT'
_computing_data_collection 'Bruker APEX2'
_computing_data_reduction 'Bruker SAINT'
_computing_molecular_graphics 'Bruker SHELXTL'
_computing_publication_material 'Bruker SHELXTL'
_computing_structure_refinement 'SHELXL-2016/6 (Sheldrick, 2016)'
_computing_structure_solution 'SHELXS-2016/6 (Sheldrick, 2016)'
_diffrn_ambient_temperature 100(2)
_diffrn_measured_fraction_theta_full 1.000
_diffrn_measured_fraction_theta_max 0.997
_diffrn_measurement_device_type 'Bruker APEX-II CCD'
_diffrn_measurement_method 'Omega and Phi scans'
_diffrn_radiation_monochromator 'Goebel mirror'
_diffrn_radiation_type MoK\a
_diffrn_radiation_wavelength 0.71073
_diffrn_reflns_av_R_equivalents 0.0499
_diffrn_reflns_av_unetI/netI 0.0272
_diffrn_reflns_Laue_measured_fraction_full 1.000
_diffrn_reflns_Laue_measured_fraction_max 0.997
_diffrn_reflns_limit_h_max 12
_diffrn_reflns_limit_h_min -12
_diffrn_reflns_limit_k_max 16
_diffrn_reflns_limit_k_min -16
_diffrn_reflns_limit_l_max 32
_diffrn_reflns_limit_l_min -32
_diffrn_reflns_number 53986
_diffrn_reflns_point_group_measured_fraction_full 1.000
_diffrn_reflns_point_group_measured_fraction_max 0.997
_diffrn_reflns_theta_full 25.242
_diffrn_reflns_theta_max 27.214
_diffrn_reflns_theta_min 1.806
_diffrn_source microsource
_exptl_absorpt_coefficient_mu 2.899
_exptl_absorpt_correction_T_max 0.7455
_exptl_absorpt_correction_T_min 0.5780
_exptl_absorpt_correction_type multi-scan
_exptl_absorpt_process_details SADABS-2008/1
_exptl_crystal_colour colourless
_exptl_crystal_density_diffrn 1.748
_exptl_crystal_description block
_exptl_crystal_F_000 1632
_exptl_crystal_size_max 0.42
_exptl_crystal_size_mid 0.21
_exptl_crystal_size_min 0.11
_refine_diff_density_max 4.577
_refine_diff_density_min -1.947
_refine_diff_density_rms 0.173
_refine_ls_extinction_method none
_refine_ls_goodness_of_fit_ref 1.093
_refine_ls_hydrogen_treatment constr
_refine_ls_matrix_type full
_refine_ls_number_parameters 341
_refine_ls_number_reflns 6961
_refine_ls_number_restraints 2
_refine_ls_restrained_S_all 1.094
_refine_ls_R_factor_all 0.0685
_refine_ls_R_factor_gt 0.0606
_refine_ls_shift/su_max 0.040
_refine_ls_shift/su_mean 0.001
_refine_ls_structure_factor_coef Fsqd
_refine_ls_weighting_details 'w=1/[\s^2^(Fo^2^)+(0.0724P)^2^+24.0106P] where P=(Fo^2^+2Fc^2^)/3'
_refine_ls_weighting_scheme calc
_refine_ls_wR_factor_gt 0.1580
_refine_ls_wR_factor_ref 0.1642
_reflns_Friedel_coverage 0.000
_reflns_number_gt 6111
_reflns_number_total 6961
_reflns_threshold_expression 'I > 2\s(I)'
_cod_data_source_file d0dt03369c2.cif
_cod_data_source_block shelx
_cod_depositor_comments 'Adding full bibliography for 7705647--7705651.cif.'
_cod_original_sg_symbol_H-M 'P 21/c'
_cod_database_code 7705649
_shelx_shelxl_version_number 2016/6
_shelx_space_group_comment
;
The symmetry employed for this shelxl refinement is uniquely defined
by the following loop, which should always be used as a source of
symmetry information in preference to the above space-group names.
They are only intended as comments.
;

loop_
_space_group_symop_operation_xyz
'x, y, z'
'-x, y+1/2, -z+1/2'
'-x, -y, -z'
'x, -y-1/2, z-1/2'

loop_
_atom_site_label
_atom_site_type_symbol
_atom_site_fract_x
_atom_site_fract_y
_atom_site_fract_z
_atom_site_U_iso_or_equiv
_atom_site_adp_type
_atom_site_occupancy
_atom_site_site_symmetry_order
_atom_site_calc_flag
_atom_site_refinement_flags_posn
_atom_site_refinement_flags_adp
_atom_site_refinement_flags_occupancy
_atom_site_disorder_assembly
_atom_site_disorder_group
C2 C 0.3321(7) 0.4209(6) 0.4443(3) 0.0387(15) Uani 1 1 d . . . . .
C4 C 0.5161(6) 0.4982(6) 0.4061(3) 0.0374(14) Uani 1 1 d . . . . .
C5 C 0.6092(6) 0.4404(6) 0.4382(3) 0.0370(14) Uani 1 1 d . . . . .
C6 C 0.5746(7) 0.3658(6) 0.4758(3) 0.0396(15) Uani 1 1 d . . . . .
C8 C 0.7073(7) 0.5440(6) 0.3858(3) 0.0401(15) Uani 1 1 d . . . . .
C10 C 0.3801(8) 0.2835(7) 0.5105(3) 0.0504(19) Uani 1 1 d . . . . .
H10A H 0.307874 0.315630 0.528337 0.076 Uiso 1 1 calc R U . . .
H10B H 0.455743 0.260392 0.537117 0.076 Uiso 1 1 calc R U . . .
H10C H 0.342695 0.222180 0.489735 0.076 Uiso 1 1 calc R U . . .
C11 C 0.2782(7) 0.5586(7) 0.3780(3) 0.0471(18) Uani 1 1 d . . . . .
H11A H 0.203688 0.515636 0.359436 0.071 Uiso 1 1 calc R U . . .
H11B H 0.324078 0.597510 0.352084 0.071 Uiso 1 1 calc R U . . .
H11C H 0.240496 0.608976 0.401567 0.071 Uiso 1 1 calc R U . . .
C12 C 0.8704(6) 0.4325(6) 0.4501(3) 0.0390(15) Uani 1 1 d . . . . .
H12A H 0.870044 0.431679 0.489018 0.047 Uiso 1 1 calc R U . . .
H12B H 0.943291 0.481981 0.442364 0.047 Uiso 1 1 calc R U . . .
C13 C 0.9031(7) 0.3218(6) 0.4317(3) 0.0388(15) Uani 1 1 d . . . . .
H13A H 0.987214 0.295466 0.453613 0.047 Uiso 1 1 calc R U . . .
H13B H 0.826849 0.273327 0.436915 0.047 Uiso 1 1 calc R U . . .
C14 C 0.9243(6) 0.3208(5) 0.3741(3) 0.0355(14) Uani 1 1 d . . . . .
H14A H 0.846407 0.357465 0.352844 0.043 Uiso 1 1 calc R U . . .
H14B H 1.009171 0.360289 0.369873 0.043 Uiso 1 1 calc R U . . .
C16 C 0.8661(6) 0.1777(5) 0.3077(3) 0.0327(13) Uani 1 1 d . . . . .
C18 C 1.0190(8) 0.1343(6) 0.3785(3) 0.0431(16) Uani 1 1 d . . . . .
H18 H 1.076881 0.139601 0.411394 0.052 Uiso 1 1 calc R U . . .
C19 C 1.0027(8) 0.0485(6) 0.3464(3) 0.0444(16) Uani 1 1 d . . . . .
H19 H 1.047762 -0.017943 0.352146 0.053 Uiso 1 1 calc R U . . .
C20 C 0.8621(8) 0.0085(5) 0.2583(3) 0.0450(17) Uani 1 1 d . . . . .
H20A H 0.763392 0.018108 0.247566 0.068 Uiso 1 1 calc R U . . .
H20B H 0.880662 -0.065774 0.268230 0.068 Uiso 1 1 calc R U . . .
H20C H 0.911871 0.027258 0.228776 0.068 Uiso 1 1 calc R U . . .
C21 C 0.5859(7) 0.2355(5) 0.3015(3) 0.0380(15) Uani 1 1 d . . . . .
C22 C 0.5910(7) 0.1949(6) 0.3528(3) 0.0432(16) Uani 1 1 d . . . . .
H22 H 0.676569 0.171424 0.370866 0.052 Uiso 1 1 calc R U . . .
C23 C 0.4766(9) 0.1878(8) 0.3777(3) 0.057(2) Uani 1 1 d . . . . .
H23 H 0.483703 0.160324 0.412746 0.068 Uiso 1 1 calc R U . . .
C24 C 0.3499(9) 0.2209(8) 0.3520(4) 0.063(2) Uani 1 1 d . . . . .
H24 H 0.271046 0.217719 0.369793 0.075 Uiso 1 1 calc R U . . .
C25 C 0.3389(8) 0.2582(7) 0.3008(4) 0.058(2) Uani 1 1 d . . . . .
H25 H 0.252117 0.279227 0.282854 0.070 Uiso 1 1 calc R U . . .
C26 C 0.4555(7) 0.2648(6) 0.2755(3) 0.0454(17) Uani 1 1 d . . . . .
C27 C 0.4502(8) 0.3007(7) 0.2186(4) 0.0510(19) Uani 1 1 d . . . . .
H27A H 0.432137 0.239095 0.194536 0.061 Uiso 1 1 calc R U . . .
H27B H 0.374580 0.352361 0.209928 0.061 Uiso 1 1 calc R U . . .
C29 C 0.5898(10) 0.3583(7) 0.1538(3) 0.056(2) Uani 1 1 d . . . . .
H29A H 0.582086 0.287251 0.138046 0.085 Uiso 1 1 calc R U . . .
H29B H 0.677815 0.389864 0.148266 0.085 Uiso 1 1 calc R U . . .
H29C H 0.514569 0.402862 0.137057 0.085 Uiso 1 1 calc R U . . .
C30 C 0.5920(9) 0.4594(6) 0.2332(4) 0.054(2) Uani 1 1 d . . . . .
H30A H 0.681473 0.489990 0.229005 0.080 Uiso 1 1 calc R U . . .
H30B H 0.581879 0.456474 0.270992 0.080 Uiso 1 1 calc R U . . .
H30C H 0.518912 0.503591 0.214541 0.080 Uiso 1 1 calc R U . . .
N1 N 0.4303(6) 0.3608(5) 0.4756(2) 0.0395(13) Uani 1 1 d . . . . .
N3 N 0.3768(5) 0.4896(5) 0.4092(2) 0.0390(13) Uani 1 1 d . . . . .
N7 N 0.7363(5) 0.4716(5) 0.4242(2) 0.0368(12) Uani 1 1 d . . . . .
N9 N 0.5745(5) 0.5628(5) 0.3730(2) 0.0380(12) Uani 1 1 d . . . . .
N15 N 0.9348(5) 0.2129(4) 0.3540(2) 0.0352(12) Uani 1 1 d . . . . .
N17 N 0.9074(6) 0.0767(4) 0.3036(2) 0.0364(12) Uani 1 1 d . . . . .
N28 N 0.5823(6) 0.3505(5) 0.2107(3) 0.0430(14) Uani 1 1 d . . . . .
O2 O 0.2102(5) 0.4121(5) 0.4488(2) 0.0469(12) Uani 1 1 d . . . . .
O6 O 0.6517(5) 0.3091(5) 0.5056(2) 0.0487(13) Uani 1 1 d . . . . .
Pd1 Pd 0.73564(5) 0.25783(4) 0.25764(2) 0.03091(14) Uani 1 1 d . . . . .
I1 I 0.85583(4) 0.62369(4) 0.34975(2) 0.04446(16) Uani 1 1 d . . . . .
Br2 Br 0.91913(7) 0.27808(5) 0.19786(3) 0.03998(18) Uani 1 1 d . . . . .
O53 O 0.1934(15) 0.0585(12) 0.5069(5) 0.151(5) Uiso 1 1 d D . . . .
C60 C 0.1540(19) 0.0957(17) 0.5607(8) 0.142(7) Uiso 1 1 d D . . . .
C54 C 0.313(3) -0.021(2) 0.5117(9) 0.204(11) Uiso 1 1 d D . . . .
C50 C 0.0321(10) 0.1361(8) 0.5412(4) 0.061(2) Uiso 1 1 d D . . . .
C64 C 0.2695(13) -0.0376(10) 0.4613(5) 0.080(3) Uiso 1 1 d D . . . .

loop_
_atom_site_aniso_label
_atom_site_aniso_U_11
_atom_site_aniso_U_22
_atom_site_aniso_U_33
_atom_site_aniso_U_23
_atom_site_aniso_U_13
_atom_site_aniso_U_12
C2 0.027(3) 0.052(4) 0.036(3) -0.014(3) 0.000(3) -0.004(3)
C4 0.027(3) 0.042(4) 0.042(4) -0.015(3) -0.001(3) -0.002(3)
C5 0.025(3) 0.044(4) 0.042(4) -0.011(3) 0.001(3) -0.005(3)
C6 0.027(3) 0.052(4) 0.038(4) -0.013(3) -0.002(3) -0.002(3)
C8 0.028(3) 0.040(4) 0.052(4) -0.007(3) 0.004(3) -0.002(3)
C10 0.041(4) 0.068(5) 0.041(4) -0.002(4) 0.005(3) -0.005(4)
C11 0.025(3) 0.067(5) 0.048(4) 0.003(4) 0.000(3) 0.000(3)
C12 0.023(3) 0.046(4) 0.046(4) -0.012(3) -0.003(3) -0.001(3)
C13 0.027(3) 0.039(4) 0.048(4) -0.004(3) -0.005(3) -0.004(3)
C14 0.027(3) 0.031(3) 0.047(4) -0.005(3) -0.003(3) 0.001(2)
C16 0.028(3) 0.029(3) 0.039(3) 0.001(3) -0.001(2) 0.000(2)
C18 0.039(4) 0.041(4) 0.045(4) 0.005(3) -0.010(3) 0.005(3)
C19 0.042(4) 0.036(4) 0.050(4) 0.004(3) -0.010(3) 0.008(3)
C20 0.052(4) 0.025(3) 0.053(4) -0.003(3) -0.010(3) -0.002(3)
C21 0.034(3) 0.030(3) 0.049(4) -0.008(3) 0.001(3) -0.001(3)
C22 0.036(3) 0.047(4) 0.045(4) -0.011(3) 0.000(3) -0.012(3)
C23 0.059(5) 0.064(5) 0.047(4) -0.013(4) 0.010(4) -0.013(4)
C24 0.043(4) 0.066(6) 0.083(7) -0.014(5) 0.023(4) -0.010(4)
C25 0.032(4) 0.052(5) 0.089(7) -0.007(4) 0.003(4) 0.003(3)
C26 0.033(3) 0.035(3) 0.066(5) -0.003(3) -0.004(3) 0.003(3)
C27 0.034(4) 0.044(4) 0.069(5) 0.003(4) -0.013(3) 0.006(3)
C29 0.060(5) 0.055(5) 0.051(5) 0.008(4) -0.004(4) 0.016(4)
C30 0.056(5) 0.033(4) 0.068(5) 0.004(3) -0.004(4) 0.009(3)
N1 0.029(3) 0.052(4) 0.038(3) -0.007(3) 0.004(2) -0.005(2)
N3 0.023(2) 0.053(3) 0.039(3) -0.006(3) 0.000(2) -0.003(2)
N7 0.024(2) 0.042(3) 0.043(3) -0.012(2) 0.000(2) -0.004(2)
N9 0.024(2) 0.040(3) 0.050(3) -0.003(3) 0.007(2) -0.003(2)
N15 0.028(3) 0.029(3) 0.046(3) -0.001(2) -0.005(2) -0.002(2)
N17 0.037(3) 0.027(3) 0.042(3) 0.003(2) -0.007(2) 0.001(2)
N28 0.039(3) 0.031(3) 0.056(4) 0.007(3) -0.007(3) 0.006(2)
O2 0.030(2) 0.065(3) 0.046(3) -0.007(2) 0.007(2) -0.007(2)
O6 0.038(3) 0.062(3) 0.044(3) 0.003(3) -0.002(2) -0.002(2)
Pd1 0.0260(2) 0.0235(2) 0.0410(3) 0.00080(18) -0.00365(19) 0.00044(17)
I1 0.0254(2) 0.0358(2) 0.0729(4) -0.0004(2) 0.0091(2) -0.00158(16)
Br2 0.0409(4) 0.0281(3) 0.0519(4) -0.0006(3) 0.0099(3) -0.0024(3)

loop_
_atom_type_symbol
_atom_type_description
_atom_type_scat_dispersion_real
_atom_type_scat_dispersion_imag
_atom_type_scat_source
C C 0.0033 0.0016 'International Tables Vol C Tables 4.2.6.8 and 6.1.1.4'
N N 0.0061 0.0033 'International Tables Vol C Tables 4.2.6.8 and 6.1.1.4'
O O 0.0106 0.0060 'International Tables Vol C Tables 4.2.6.8 and 6.1.1.4'
Pd Pd -0.9988 1.0072 'International Tables Vol C Tables 4.2.6.8 and 6.1.1.4'
I I -0.4742 1.8119 'International Tables Vol C Tables 4.2.6.8 and 6.1.1.4'
Br Br -0.2901 2.4595 'International Tables Vol C Tables 4.2.6.8 and 6.1.1.4'
Cl Cl 0.1484 0.1585 'International Tables Vol C Tables 4.2.6.8 and 6.1.1.4'
H H 0.0000 0.0000 'International Tables Vol C Tables 4.2.6.8 and 6.1.1.4'

loop_
_geom_angle_atom_site_label_1
_geom_angle_atom_site_label_2
_geom_angle_atom_site_label_3
_geom_angle
_geom_angle_site_symmetry_1
_geom_angle_site_symmetry_3
_geom_angle_publ_flag
O2 C2 N3 121.8(7) . . ?
O2 C2 N1 120.6(7) . . ?
N3 C2 N1 117.6(6) . . ?
N9 C4 C5 113.0(6) . . ?
N9 C4 N3 125.9(6) . . ?
C5 C4 N3 121.1(7) . . ?
C4 C5 N7 104.4(6) . . ?
C4 C5 C6 124.1(6) . . ?
N7 C5 C6 131.4(6) . . ?
O6 C6 C5 128.3(6) . . ?
O6 C6 N1 120.6(7) . . ?
C5 C6 N1 111.0(6) . . ?
N9 C8 N7 114.1(6) . . ?
N9 C8 I1 122.1(6) . . ?
N7 C8 I1 123.8(5) . . ?
N7 C12 C13 112.4(5) . . ?
C14 C13 C12 111.7(6) . . ?
N15 C14 C13 111.9(6) . . ?
N15 C16 N17 104.9(5) . . ?
N15 C16 Pd1 127.1(5) . . ?
N17 C16 Pd1 128.0(5) . . ?
C19 C18 N15 106.7(6) . . ?
C18 C19 N17 106.4(6) . . ?
C22 C21 C26 116.7(7) . . ?
C22 C21 Pd1 129.9(5) . . ?
C26 C21 Pd1 113.4(6) . . ?
C23 C22 C21 122.0(7) . . ?
C22 C23 C24 120.2(9) . . ?
C25 C24 C23 120.0(8) . . ?
C24 C25 C26 119.6(8) . . ?
C25 C26 C21 121.5(8) . . ?
C25 C26 C27 122.5(7) . . ?
C21 C26 C27 116.0(7) . . ?
N28 C27 C26 109.8(6) . . ?
C2 N1 C6 126.4(6) . . ?
C2 N1 C10 116.8(6) . . ?
C6 N1 C10 116.8(6) . . ?
C2 N3 C4 119.7(6) . . ?
C2 N3 C11 119.2(6) . . ?
C4 N3 C11 120.9(6) . . ?
C8 N7 C5 105.4(5) . . ?
C8 N7 C12 130.0(6) . . ?
C5 N7 C12 124.5(6) . . ?
C8 N9 C4 103.0(6) . . ?
C16 N15 C18 110.8(6) . . ?
C16 N15 C14 124.0(5) . . ?
C18 N15 C14 125.1(6) . . ?
C16 N17 C19 111.2(6) . . ?
C16 N17 C20 123.8(5) . . ?
C19 N17 C20 125.0(6) . . ?
C29 N28 C27 108.9(6) . . ?
C29 N28 C30 108.1(6) . . ?
C27 N28 C30 110.6(6) . . ?
C29 N28 Pd1 117.5(5) . . ?
C27 N28 Pd1 105.0(4) . . ?
C30 N28 Pd1 106.6(4) . . ?
C16 Pd1 C21 91.8(3) . . ?
C16 Pd1 N28 173.4(3) . . ?
C21 Pd1 N28 82.6(3) . . ?
C16 Pd1 Br2 89.18(19) . . ?
C21 Pd1 Br2 176.49(19) . . ?
N28 Pd1 Br2 96.65(18) . . ?
C54 O53 C60 114.2(17) . . ?
C54 O53 C64 43.2(8) . . ?
C60 O53 C64 154.3(13) . . ?
C50 C60 O53 96.1(14) . . ?
C64 C54 O53 83.3(15) . . ?
C54 C64 O53 53.5(11) . . ?

loop_
_geom_bond_atom_site_label_1
_geom_bond_atom_site_label_2
_geom_bond_distance
_geom_bond_site_symmetry_2
_geom_bond_publ_flag
C2 O2 1.225(8) . ?
C2 N3 1.359(10) . ?
C2 N1 1.392(9) . ?
C4 N9 1.353(9) . ?
C4 C5 1.355(10) . ?
C4 N3 1.387(8) . ?
C5 N7 1.401(8) . ?
C5 C6 1.416(11) . ?
C6 O6 1.226(9) . ?
C6 N1 1.420(8) . ?
C8 N9 1.324(8) . ?
C8 N7 1.341(10) . ?
C8 I1 2.084(7) . ?
C10 N1 1.449(10) . ?
C11 N3 1.454(9) . ?
C12 N7 1.477(8) . ?
C12 C13 1.520(10) . ?
C13 C14 1.510(10) . ?
C14 N15 1.462(8) . ?
C16 N15 1.352(8) . ?
C16 N17 1.345(8) . ?
C16 Pd1 1.962(6) . ?
C18 C19 1.350(11) . ?
C18 N15 1.384(9) . ?
C19 N17 1.384(9) . ?
C20 N17 1.460(9) . ?
C21 C22 1.398(11) . ?
C21 C26 1.411(10) . ?
C21 Pd1 1.983(7) . ?
C22 C23 1.367(11) . ?
C23 C24 1.391(13) . ?
C24 C25 1.375(14) . ?
C25 C26 1.390(12) . ?
C26 C27 1.513(12) . ?
C27 N28 1.480(10) . ?
C29 N28 1.464(11) . ?
C30 N28 1.485(10) . ?
N28 Pd1 2.140(6) . ?
Pd1 Br2 2.5246(9) . ?
O53 C54 1.538(19) . ?
O53 C60 1.544(18) . ?
O53 C64 1.900(19) . ?
C60 C50 1.334(18) . ?
C54 C64 1.310(19) . ?
